data_4117872
loop_
_publ_author_name
'Thi My Uyen Ton'
'Ciputra Tejo'
'Diane Ling Ying Tiong'
'Philip Wai Hong Chan'

_publ_section_title
;
 Copper(II) Triflate Catalyzed Amination and Aziridination of 2-Alkyl
 Substituted 1,3-Dicarbonyl Compounds
;
_journal_name_full 'Journal of the American Chemical Society'
_journal_page_first 7344
_journal_page_last 7350
_journal_paper_doi 10.1021/ja301415k
_journal_volume 134
_journal_year 2012
_chemical_formula_moiety 'C15 H19 N O6 S'
_chemical_formula_sum 'C15 H19 N O6 S'
_chemical_formula_weight 341.37
_chemical_name_systematic
; 
 ? 
;
_space_group_IT_number 15
_symmetry_cell_setting monoclinic
_symmetry_space_group_name_Hall '-C 2yc'
_symmetry_space_group_name_H-M 'C 1 2/c 1'
_atom_sites_solution_hydrogens geom
_atom_sites_solution_primary direct
_atom_sites_solution_secondary difmap
_audit_creation_method SHELXL-97
_cell_angle_alpha 90.00
_cell_angle_beta 119.041(2)
_cell_angle_gamma 90.00
_cell_formula_units_Z 8
_cell_length_a 32.2809(14)
_cell_length_b 7.2588(3)
_cell_length_c 16.0662(7)
_cell_measurement_reflns_used 9924
_cell_measurement_temperature 103(2)
_cell_measurement_theta_max 32.92
_cell_measurement_theta_min 2.52
_cell_volume 3291.3(3)
_computing_cell_refinement 'Bruker SAINT'
_computing_data_collection 'Bruker APEX2'
_computing_data_reduction 'Bruker SAINT'
_computing_molecular_graphics 'Bruker SHELXTL'
_computing_publication_material 'Bruker SHELXTL'
_computing_structure_refinement 'SHELXL-97 (Sheldrick, 2008)'
_computing_structure_solution 'SHELXS-97 (Sheldrick, 2008)'
_diffrn_ambient_temperature 103(2)
_diffrn_measured_fraction_theta_full 0.994
_diffrn_measured_fraction_theta_max 0.994
_diffrn_measurement_device_type 'Bruker APEX-II CCD'
_diffrn_measurement_method '\f and \w scans'
_diffrn_radiation_monochromator graphite
_diffrn_radiation_source 'fine-focus sealed tube'
_diffrn_radiation_type MoK\a
_diffrn_radiation_wavelength 0.71073
_diffrn_reflns_av_R_equivalents 0.0357
_diffrn_reflns_av_sigmaI/netI 0.0286
_diffrn_reflns_limit_h_max 49
_diffrn_reflns_limit_h_min -48
_diffrn_reflns_limit_k_max 11
_diffrn_reflns_limit_k_min -11
_diffrn_reflns_limit_l_max 24
_diffrn_reflns_limit_l_min -24
_diffrn_reflns_number 34491
_diffrn_reflns_theta_full 33.03
_diffrn_reflns_theta_max 33.03
_diffrn_reflns_theta_min 1.44
_exptl_absorpt_coefficient_mu 0.226
_exptl_absorpt_correction_T_max 0.9189
_exptl_absorpt_correction_T_min 0.9149
_exptl_absorpt_correction_type multi-scan
_exptl_absorpt_process_details sadabs
_exptl_crystal_colour colourless
_exptl_crystal_density_diffrn 1.378
_exptl_crystal_description block
_exptl_crystal_F_000 1440
_exptl_crystal_size_max 0.40
_exptl_crystal_size_mid 0.40
_exptl_crystal_size_min 0.38
_refine_diff_density_max 0.506
_refine_diff_density_min -0.432
_refine_diff_density_rms 0.102
_refine_ls_extinction_method none
_refine_ls_goodness_of_fit_ref 1.068
_refine_ls_hydrogen_treatment constr
_refine_ls_matrix_type full
_refine_ls_number_parameters 249
_refine_ls_number_reflns 6181
_refine_ls_number_restraints 6
_refine_ls_restrained_S_all 1.069
_refine_ls_R_factor_all 0.0536
_refine_ls_R_factor_gt 0.0387
_refine_ls_shift/su_max 0.001
_refine_ls_shift/su_mean 0.000
_refine_ls_structure_factor_coef Fsqd
_refine_ls_weighting_details 'calc w=1/[\s^2^(Fo^2^)+(0.0673P)^2^+1.1280P] where P=(Fo^2^+2Fc^2^)/3'
_refine_ls_weighting_scheme calc
_refine_ls_wR_factor_gt 0.1055
_refine_ls_wR_factor_ref 0.1206
_reflns_number_gt 4910
_reflns_number_total 6181
_reflns_threshold_expression >2sigma(I)
_cod_data_source_file ja301415k_si_002.cif
_cod_data_source_block chan118
_cod_original_cell_volume 3291.3(2)
_cod_database_code 4117872

loop_
_symmetry_equiv_pos_as_xyz
'x, y, z'
'-x, y, -z+1/2'
'x+1/2, y+1/2, z'
'-x+1/2, y+1/2, -z+1/2'
'-x, -y, -z'
'x, -y, z-1/2'
'-x+1/2, -y+1/2, -z'
'x+1/2, -y+1/2, z-1/2'

loop_
_atom_site_label
_atom_site_type_symbol
_atom_site_fract_x
_atom_site_fract_y
_atom_site_fract_z
_atom_site_U_iso_or_equiv
_atom_site_adp_type
_atom_site_occupancy
_atom_site_symmetry_multiplicity
_atom_site_calc_flag
_atom_site_refinement_flags
_atom_site_disorder_assembly
_atom_site_disorder_group
C1 C 0.13911(4) 0.70806(16) 0.14737(8) 0.0235(2) Uani 1 1 d . A .
H1A H 0.1680 0.6871 0.1420 0.028 Uiso 1 1 calc R . .
H1B H 0.1296 0.6033 0.1738 0.028 Uiso 1 1 calc R . .
C2 C 0.10093(4) 0.82313(15) 0.07318(7) 0.01950(19) Uani 1 1 d . A .
C3 C 0.05034(4) 0.78403(15) 0.05048(8) 0.0228(2) Uani 1 1 d D . .
C4 C -0.0251(3) 0.7259(13) -0.0822(5) 0.0288(13) Uani 0.68(2) 1 d PD A 1
H4A H -0.0392 0.8102 -0.0542 0.035 Uiso 0.68(2) 1 calc PR A 1
H4B H -0.0297 0.5977 -0.0674 0.035 Uiso 0.68(2) 1 calc PR A 1
C5 C -0.0483(2) 0.7529(13) -0.1873(4) 0.0428(12) Uani 0.68(2) 1 d PD A 1
H5A H -0.0464 0.8831 -0.2013 0.064 Uiso 0.68(2) 1 calc PR A 1
H5B H -0.0816 0.7158 -0.2163 0.064 Uiso 0.68(2) 1 calc PR A 1
H5C H -0.0321 0.6777 -0.2135 0.064 Uiso 0.68(2) 1 calc PR A 1
C4A C -0.0302(5) 0.731(3) -0.0761(9) 0.0215(17) Uani 0.32(2) 1 d PD A 2
H4A1 H -0.0475 0.8345 -0.0668 0.026 Uiso 0.32(2) 1 calc PR A 2
H4A2 H -0.0325 0.6211 -0.0423 0.026 Uiso 0.32(2) 1 calc PR A 2
C5A C -0.0489(5) 0.691(2) -0.1809(8) 0.039(2) Uani 0.32(2) 1 d PD A 2
H5A1 H -0.0459 0.8022 -0.2125 0.058 Uiso 0.32(2) 1 calc PR A 2
H5A2 H -0.0823 0.6555 -0.2100 0.058 Uiso 0.32(2) 1 calc PR A 2
H5A3 H -0.0305 0.5910 -0.1880 0.058 Uiso 0.32(2) 1 calc PR A 2
C6 C 0.10594(4) 0.89034(16) -0.01107(8) 0.0217(2) Uani 1 1 d . . .
C7 C 0.08918(5) 1.1443(2) -0.11524(10) 0.0360(3) Uani 1 1 d . . .
H7A H 0.0696 1.0694 -0.1726 0.043 Uiso 1 1 calc R A .
H7B H 0.1218 1.1509 -0.1060 0.043 Uiso 1 1 calc R . .
C8 C 0.06873(6) 1.3341(2) -0.12661(14) 0.0504(4) Uani 1 1 d . A .
H8A H 0.0369 1.3259 -0.1337 0.076 Uiso 1 1 calc R . .
H8B H 0.0670 1.3924 -0.1833 0.076 Uiso 1 1 calc R . .
H8C H 0.0890 1.4080 -0.0703 0.076 Uiso 1 1 calc R . .
C9 C 0.21033(4) 1.02357(14) 0.30893(7) 0.01698(18) Uani 1 1 d . . .
C10 C 0.19547(4) 1.07196(14) 0.37425(8) 0.01842(19) Uani 1 1 d . . .
H10 H 0.1647 1.1216 0.3533 0.022 Uiso 1 1 calc R . .
C11 C 0.22640(4) 1.04617(14) 0.47047(8) 0.0197(2) Uani 1 1 d . . .
H11 H 0.2166 1.0773 0.5157 0.024 Uiso 1 1 calc R . .
C12 C 0.27187(4) 0.97486(14) 0.50177(7) 0.01914(19) Uani 1 1 d . . .
C13 C 0.30539(4) 0.94976(16) 0.60664(8) 0.0251(2) Uani 1 1 d . . .
H13A H 0.3365 1.0003 0.6224 0.038 Uiso 1 1 calc R . .
H13B H 0.3085 0.8182 0.6223 0.038 Uiso 1 1 calc R . .
H13C H 0.2929 1.0144 0.6434 0.038 Uiso 1 1 calc R . .
C14 C 0.28570(4) 0.92703(15) 0.43497(8) 0.0219(2) Uani 1 1 d . . .
H14 H 0.3165 0.8780 0.4558 0.026 Uiso 1 1 calc R . .
C15 C 0.25505(4) 0.94998(15) 0.33803(8) 0.0208(2) Uani 1 1 d . . .
H15 H 0.2645 0.9160 0.2926 0.025 Uiso 1 1 calc R . .
N1 N 0.13027(3) 0.89756(13) 0.17045(7) 0.02030(18) Uani 1 1 d . . .
O1 O 0.0383(3) 0.7553(11) 0.1080(5) 0.0337(11) Uani 0.68(2) 1 d PD A 1
O2 O 0.0251(3) 0.7648(18) -0.0431(4) 0.0287(16) Uani 0.68(2) 1 d PD A 1
O1A O 0.0370(7) 0.776(3) 0.1094(9) 0.039(3) Uani 0.32(2) 1 d PD A 2
O2A O 0.0197(5) 0.780(4) -0.0435(6) 0.0204(15) Uani 0.32(2) 1 d PD A 2
O3 O 0.12063(3) 0.79801(13) -0.05304(6) 0.02795(19) Uani 1 1 d . A .
O4 O 0.08960(3) 1.06236(11) -0.03215(6) 0.02530(18) Uani 1 1 d . A .
O5 O 0.19541(3) 1.01326(12) 0.13460(6) 0.02400(17) Uani 1 1 d . . .
O6 O 0.14857(3) 1.23288(11) 0.17290(6) 0.02453(17) Uani 1 1 d . . .
S1 S 0.171468(9) 1.05741(4) 0.187748(18) 0.01821(7) Uani 1 1 d . A .

loop_
_atom_site_aniso_label
_atom_site_aniso_U_11
_atom_site_aniso_U_22
_atom_site_aniso_U_33
_atom_site_aniso_U_23
_atom_site_aniso_U_13
_atom_site_aniso_U_12
C1 0.0219(5) 0.0187(5) 0.0265(5) 0.0011(4) 0.0090(4) 0.0003(4)
C2 0.0180(4) 0.0169(4) 0.0214(5) -0.0016(4) 0.0078(4) -0.0023(3)
C3 0.0189(5) 0.0183(5) 0.0275(5) -0.0001(4) 0.0083(4) -0.0027(4)
C4 0.015(2) 0.0274(17) 0.0409(19) 0.0048(15) 0.0116(13) 0.0007(13)
C5 0.0232(13) 0.059(3) 0.0334(15) -0.0103(19) 0.0036(11) 0.000(2)
C4A 0.004(2) 0.027(3) 0.029(3) -0.009(2) 0.005(2) -0.003(2)
C5A 0.023(3) 0.053(6) 0.032(3) -0.006(4) 0.006(2) -0.011(4)
C6 0.0176(4) 0.0218(5) 0.0213(5) -0.0019(4) 0.0059(4) -0.0045(4)
C7 0.0410(7) 0.0344(7) 0.0297(6) 0.0089(5) 0.0148(5) -0.0046(6)
C8 0.0366(7) 0.0440(9) 0.0708(11) 0.0329(8) 0.0260(8) 0.0106(7)
C9 0.0167(4) 0.0159(4) 0.0187(4) -0.0009(3) 0.0089(4) -0.0023(3)
C10 0.0179(4) 0.0175(4) 0.0218(5) -0.0001(3) 0.0112(4) -0.0003(3)
C11 0.0225(5) 0.0185(5) 0.0204(5) -0.0020(4) 0.0123(4) -0.0025(4)
C12 0.0210(5) 0.0152(4) 0.0197(4) -0.0004(3) 0.0086(4) -0.0020(4)
C13 0.0273(5) 0.0218(5) 0.0202(5) 0.0007(4) 0.0068(4) 0.0003(4)
C14 0.0181(5) 0.0226(5) 0.0240(5) 0.0001(4) 0.0096(4) 0.0018(4)
C15 0.0188(5) 0.0232(5) 0.0224(5) -0.0018(4) 0.0116(4) 0.0003(4)
N1 0.0185(4) 0.0202(4) 0.0212(4) -0.0008(3) 0.0088(3) -0.0037(3)
O1 0.0255(18) 0.0368(14) 0.037(3) 0.0061(15) 0.0140(19) -0.0084(10)
O2 0.0126(16) 0.035(3) 0.0326(15) -0.0038(10) 0.0059(9) -0.0008(17)
O1A 0.024(4) 0.070(7) 0.029(5) -0.018(4) 0.016(4) -0.019(4)
O2A 0.010(3) 0.028(3) 0.020(3) -0.0008(17) 0.0047(16) 0.002(3)
O3 0.0286(4) 0.0293(4) 0.0271(4) -0.0052(3) 0.0144(4) -0.0042(3)
O4 0.0268(4) 0.0215(4) 0.0237(4) 0.0028(3) 0.0092(3) -0.0009(3)
O5 0.0245(4) 0.0291(4) 0.0214(4) -0.0020(3) 0.0135(3) -0.0051(3)
O6 0.0252(4) 0.0198(4) 0.0257(4) 0.0028(3) 0.0100(3) 0.0011(3)
S1 0.01795(12) 0.01828(13) 0.01831(12) -0.00002(8) 0.00874(10) -0.00292(9)

loop_
_atom_type_symbol
_atom_type_description
_atom_type_scat_dispersion_real
_atom_type_scat_dispersion_imag
_atom_type_scat_source
C C 0.0033 0.0016 'International Tables Vol C Tables 4.2.6.8 and 6.1.1.4'
H H 0.0000 0.0000 'International Tables Vol C Tables 4.2.6.8 and 6.1.1.4'
O O 0.0106 0.0060 'International Tables Vol C Tables 4.2.6.8 and 6.1.1.4'
S S 0.1246 0.1234 'International Tables Vol C Tables 4.2.6.8 and 6.1.1.4'
N N 0.0061 0.0033 'International Tables Vol C Tables 4.2.6.8 and 6.1.1.4'

loop_
_geom_angle_atom_site_label_1
_geom_angle_atom_site_label_2
_geom_angle_atom_site_label_3
_geom_angle
C2 C1 N1 59.73(7)
C2 C1 H1A 117.8
N1 C1 H1A 117.8
C2 C1 H1B 117.8
N1 C1 H1B 117.8
H1A C1 H1B 114.9
N1 C2 C1 60.16(7)
N1 C2 C3 112.60(9)
C1 C2 C3 117.66(9)
N1 C2 C6 122.18(9)
C1 C2 C6 119.29(9)
C3 C2 C6 114.42(9)
O1 C3 O1A 7.4(12)
O1 C3 O2 127.9(5)
O1A C3 O2 128.5(10)
O1 C3 O2A 122.3(9)
O1A C3 O2A 121.9(10)
O2 C3 O2A 8.7(15)
O1 C3 C2 124.6(5)
O1A C3 C2 124.6(9)
O2 C3 C2 106.8(4)
O2A C3 C2 113.1(7)
O2 C4 C5 107.8(5)
O2 C4 H4A 110.2
C5 C4 H4A 110.2
O2 C4 H4B 110.2
C5 C4 H4B 110.2
H4A C4 H4B 108.5
O2A C4A C5A 102.6(10)
O2A C4A H4A1 111.2
C5A C4A H4A1 111.2
O2A C4A H4A2 111.2
C5A C4A H4A2 111.2
H4A1 C4A H4A2 109.2
C4A C5A H5A1 109.5
C4A C5A H5A2 109.5
H5A1 C5A H5A2 109.5
C4A C5A H5A3 109.5
H5A1 C5A H5A3 109.5
H5A2 C5A H5A3 109.5
O3 C6 O4 126.57(11)
O3 C6 C2 124.29(11)
O4 C6 C2 109.09(9)
O4 C7 C8 107.13(12)
O4 C7 H7A 110.3
C8 C7 H7A 110.3
O4 C7 H7B 110.3
C8 C7 H7B 110.3
H7A C7 H7B 108.5
C7 C8 H8A 109.5
C7 C8 H8B 109.5
H8A C8 H8B 109.5
C7 C8 H8C 109.5
H8A C8 H8C 109.5
H8B C8 H8C 109.5
C15 C9 C10 121.61(10)
C15 C9 S1 119.69(8)
C10 C9 S1 118.69(8)
C11 C10 C9 118.72(10)
C11 C10 H10 120.6
C9 C10 H10 120.6
C10 C11 C12 120.82(10)
C10 C11 H11 119.6
C12 C11 H11 119.6
C14 C12 C11 119.23(10)
C14 C12 C13 120.46(10)
C11 C12 C13 120.32(10)
C12 C13 H13A 109.5
C12 C13 H13B 109.5
H13A C13 H13B 109.5
C12 C13 H13C 109.5
H13A C13 H13C 109.5
H13B C13 H13C 109.5
C12 C14 C15 120.89(10)
C12 C14 H14 119.6
C15 C14 H14 119.6
C9 C15 C14 118.71(10)
C9 C15 H15 120.6
C14 C15 H15 120.6
C2 N1 C1 60.11(7)
C2 N1 S1 118.36(7)
C1 N1 S1 116.54(7)
C3 O2 C4 116.9(6)
C3 O2A C4A 118.9(11)
C6 O4 C7 116.24(10)
O6 S1 O5 118.78(5)
O6 S1 N1 106.43(5)
O5 S1 N1 110.94(5)
O6 S1 C9 110.10(5)
O5 S1 C9 109.15(5)
N1 S1 C9 99.75(5)

loop_
_geom_bond_atom_site_label_1
_geom_bond_atom_site_label_2
_geom_bond_distance
C1 C2 1.4870(15)
C1 N1 1.4878(15)
C1 H1A 0.9900
C1 H1B 0.9900
C2 N1 1.4813(14)
C2 C3 1.5173(15)
C2 C6 1.5195(15)
C3 O1 1.181(5)
C3 O1A 1.216(10)
C3 O2 1.325(5)
C3 O2A 1.345(9)
C4 O2 1.453(6)
C4 C5 1.491(7)
C4 H4A 0.9900
C4 H4B 0.9900
C5 H5A 0.9800
C5 H5B 0.9800
C5 H5C 0.9800
C4A O2A 1.476(12)
C4A C5A 1.515(12)
C4A H4A1 0.9900
C4A H4A2 0.9900
C5A H5A1 0.9800
C5A H5A2 0.9800
C5A H5A3 0.9800
C6 O3 1.1998(14)
C6 O4 1.3336(14)
C7 O4 1.4555(15)
C7 C8 1.500(2)
C7 H7A 0.9900
C7 H7B 0.9900
C8 H8A 0.9800
C8 H8B 0.9800
C8 H8C 0.9800
C9 C15 1.3904(15)
C9 C10 1.3942(14)
C9 S1 1.7473(11)
C10 C11 1.3867(15)
C10 H10 0.9500
C11 C12 1.3997(15)
C11 H11 0.9500
C12 C14 1.3915(15)
C12 C13 1.5076(15)
C13 H13A 0.9800
C13 H13B 0.9800
C13 H13C 0.9800
C14 C15 1.3915(15)
C14 H14 0.9500
C15 H15 0.9500
N1 S1 1.6832(9)
O5 S1 1.4386(8)
O6 S1 1.4333(9)
